data_2238533
loop_
_publ_author_name
'Prasath, R.'
'Sarveswari, S.'
'Ng, Seik Weng'
'Tiekink, Edward R. T.'

_publ_section_title
;
 (2<i>E</i>)-3-(2-Chloro-7-methylquinolin-3-yl)-1-(6-chloro-2-methyl-4-phenylquinolin-3-yl)prop-2-en-1-one
 ethanol monosolvate
;
_journal_issue 9
_journal_name_full 'Acta Crystallographica Section E'
_journal_page_first o1414
_journal_page_last o1415
_journal_paper_doi 10.1107/S1600536813022022
_journal_volume 69
_journal_year 2013
_chemical_formula_iupac 'C29 H20 Cl2 N2 O, C2 H6 O'
_chemical_formula_moiety 'C29 H20 Cl2 N2 O, C2 H6 O'
_chemical_formula_sum 'C31 H26 Cl2 N2 O2'
_chemical_formula_weight 529.44
_chemical_name_systematic
'(2<i>E</i>)-3-(2-Chloro-7-methylquinolin-3-yl)-1-(6-chloro-2-methyl-4-phenylquinolin-3-yl)prop-2-en-1-one ethanol monosolvate'
_space_group_IT_number 2
_symmetry_cell_setting triclinic
_symmetry_space_group_name_Hall '-P 1'
_symmetry_space_group_name_H-M 'P -1'
_atom_sites_solution_hydrogens geom
_atom_sites_solution_primary direct
_atom_sites_solution_secondary difmap
_audit_creation_method SHELXL-97
_cell_angle_alpha 74.017(3)
_cell_angle_beta 85.995(3)
_cell_angle_gamma 77.683(3)
_cell_formula_units_Z 2
_cell_length_a 9.1621(3)
_cell_length_b 11.3598(4)
_cell_length_c 13.1879(5)
_cell_measurement_reflns_used 5460
_cell_measurement_temperature 100(2)
_cell_measurement_theta_max 76.1939
_cell_measurement_theta_min 3.4835
_cell_volume 1289.07(8)
_computing_cell_refinement 'CrysAlis PRO (Agilent, 2013)'
_computing_data_collection 'CrysAlis PRO (Agilent, 2013)'
_computing_data_reduction 'CrysAlis PRO (Agilent, 2013)'
_computing_molecular_graphics 'ORTEP-3 for Windows (Farrugia, 2012) and DIAMOND (Brandenburg, 2006)'
_computing_publication_material 'publCIF (Westrip, 2010)'
_computing_structure_refinement 'SHELXL97 (Sheldrick, 2008)'
_computing_structure_solution 'SHELXS97 (Sheldrick, 2008)'
_diffrn_ambient_temperature 100(2)
_diffrn_detector_area_resol_mean 10.4041
_diffrn_measured_fraction_theta_full 0.976
_diffrn_measured_fraction_theta_max 0.976
_diffrn_measurement_device_type 'Agilent SuperNova Dual diffractometer with an Atlas detector'
_diffrn_measurement_method '\w scan'
_diffrn_radiation_monochromator Mirror
_diffrn_radiation_source 'SuperNova (Cu) X-ray Source'
_diffrn_radiation_type CuK\a
_diffrn_radiation_wavelength 1.54184
_diffrn_reflns_av_R_equivalents 0.0199
_diffrn_reflns_av_sigmaI/netI 0.0266
_diffrn_reflns_limit_h_max 11
_diffrn_reflns_limit_h_min -11
_diffrn_reflns_limit_k_max 13
_diffrn_reflns_limit_k_min -14
_diffrn_reflns_limit_l_max 16
_diffrn_reflns_limit_l_min -16
_diffrn_reflns_number 9624
_diffrn_reflns_theta_full 76.39
_diffrn_reflns_theta_max 76.39
_diffrn_reflns_theta_min 3.49
_diffrn_standards_decay_% 0
_diffrn_standards_interval_count 0
_diffrn_standards_interval_time 0
_diffrn_standards_number 0
_exptl_absorpt_coefficient_mu 2.519
_exptl_absorpt_correction_T_max 1.00000
_exptl_absorpt_correction_T_min 0.72357
_exptl_absorpt_correction_type multi-scan
_exptl_absorpt_process_details '(CrysAlis PRO; Agilent, 2013)'
_exptl_crystal_colour pale-yellow
_exptl_crystal_density_diffrn 1.364
_exptl_crystal_density_method 'not measured'
_exptl_crystal_description prism
_exptl_crystal_F_000 552
_exptl_crystal_size_max 0.40
_exptl_crystal_size_mid 0.30
_exptl_crystal_size_min 0.20
_refine_diff_density_max 0.520
_refine_diff_density_min -0.768
_refine_ls_extinction_method none
_refine_ls_goodness_of_fit_ref 1.045
_refine_ls_hydrogen_treatment constr
_refine_ls_matrix_type full
_refine_ls_number_parameters 365
_refine_ls_number_reflns 5287
_refine_ls_number_restraints 42
_refine_ls_restrained_S_all 1.137
_refine_ls_R_factor_all 0.0465
_refine_ls_R_factor_gt 0.0439
_refine_ls_shift/su_max 0.000
_refine_ls_shift/su_mean 0.000
_refine_ls_structure_factor_coef Fsqd
_refine_ls_weighting_details 'calc w=1/[\s^2^(Fo^2^)+(0.0683P)^2^+0.7931P] where P=(Fo^2^+2Fc^2^)/3'
_refine_ls_weighting_scheme calc
_refine_ls_wR_factor_gt 0.1192
_refine_ls_wR_factor_ref 0.1217
_reflns_number_gt 4904
_reflns_number_total 5287
_reflns_threshold_expression I>2\s(I)
_cod_data_source_file mw2114.cif
_cod_data_source_block I
_cod_database_code 2238533
_cod_database_fobs_code 2238533

loop_
_symmetry_equiv_pos_as_xyz
'x, y, z'
'-x, -y, -z'

loop_
_atom_site_type_symbol
_atom_site_label
_atom_site_fract_x
_atom_site_fract_y
_atom_site_fract_z
_atom_site_U_iso_or_equiv
_atom_site_adp_type
_atom_site_calc_flag
_atom_site_refinement_flags
_atom_site_occupancy
_atom_site_symmetry_multiplicity
_atom_site_disorder_assembly
_atom_site_disorder_group
Cl Cl1 0.34164(6) 0.17568(5) 0.73142(4) 0.03305(15) Uani d . 1 1 . .
Cl Cl2 1.30733(5) 0.25503(4) 0.02173(4) 0.02611(13) Uani d . 1 1 . .
O O1 0.88501(16) 0.05550(13) 0.19850(11) 0.0273(3) Uani d . 1 1 . .
N N1 0.83172(17) -0.10669(14) 0.52772(12) 0.0210(3) Uani d . 1 1 . .
N N2 1.27879(17) 0.48253(14) 0.03288(12) 0.0200(3) Uani d . 1 1 . .
C C1 0.7161(2) -0.03693(16) 0.57030(14) 0.0196(3) Uani d . 1 1 . .
C C2 0.6659(2) -0.09198(17) 0.67277(15) 0.0234(4) Uani d . 1 1 . .
H H2 0.7112 -0.1753 0.7081 0.028 Uiso calc R 1 1 . .
C C3 0.5532(2) -0.02705(18) 0.72179(15) 0.0249(4) Uani d . 1 1 . .
H H3 0.5215 -0.0641 0.7912 0.030 Uiso calc R 1 1 . .
C C4 0.4849(2) 0.09544(18) 0.66766(15) 0.0232(4) Uani d . 1 1 . .
C C5 0.5280(2) 0.15195(17) 0.56784(14) 0.0216(4) Uani d . 1 1 . .
H H5 0.4777 0.2338 0.5325 0.026 Uiso calc R 1 1 . .
C C6 0.64822(19) 0.08754(16) 0.51745(13) 0.0187(3) Uani d . 1 1 . .
C C7 0.7056(2) 0.14158(16) 0.41531(13) 0.0186(3) Uani d . 1 1 . .
C C8 0.8184(2) 0.06739(16) 0.37231(13) 0.0190(3) Uani d . 1 1 . .
C C9 0.8792(2) -0.05784(16) 0.43182(14) 0.0197(3) Uani d . 1 1 . .
C C10 1.0070(2) -0.13943(18) 0.38962(16) 0.0259(4) Uani d . 1 1 . .
H H10A 1.0560 -0.2069 0.4482 0.039 Uiso calc R 1 1 . .
H H10B 1.0792 -0.0891 0.3534 0.039 Uiso calc R 1 1 . .
H H10C 0.9688 -0.1754 0.3399 0.039 Uiso calc R 1 1 . .
C C11 0.6480(2) 0.27469(16) 0.35914(14) 0.0196(3) Uani d . 1 1 . .
C C12 0.6550(2) 0.36842(18) 0.40740(15) 0.0261(4) Uani d . 1 1 . .
H H12 0.6891 0.3464 0.4779 0.031 Uiso calc R 1 1 . .
C C13 0.6126(3) 0.49367(19) 0.35312(17) 0.0322(5) Uani d . 1 1 . .
H H13 0.6185 0.5569 0.3863 0.039 Uiso calc R 1 1 . .
C C14 0.5613(2) 0.52672(18) 0.25008(16) 0.0296(4) Uani d . 1 1 . .
H H14 0.5320 0.6123 0.2130 0.036 Uiso calc R 1 1 . .
C C15 0.5532(2) 0.43448(18) 0.20205(15) 0.0244(4) Uani d . 1 1 . .
H H15 0.5185 0.4569 0.1317 0.029 Uiso calc R 1 1 . .
C C16 0.5956(2) 0.30926(17) 0.25600(14) 0.0206(4) Uani d . 1 1 . .
H H16 0.5888 0.2465 0.2225 0.025 Uiso calc R 1 1 . .
C C17 0.8820(2) 0.11464(17) 0.26361(14) 0.0206(4) Uani d . 1 1 . .
C C18 0.9451(2) 0.22873(17) 0.24087(14) 0.0211(4) Uani d . 1 1 . .
H H18 0.9351 0.2755 0.2915 0.025 Uiso calc R 1 1 . .
C C19 1.0162(2) 0.26635(17) 0.14936(14) 0.0207(4) Uani d . 1 1 . .
H H19 1.0267 0.2170 0.1007 0.025 Uiso calc R 1 1 . .
C C20 1.0786(2) 0.37970(17) 0.12036(14) 0.0199(3) Uani d . 1 1 . .
C C21 1.2140(2) 0.38775(17) 0.06073(13) 0.0189(3) Uani d . 1 1 . .
C C22 1.2102(2) 0.58889(17) 0.06146(13) 0.0201(4) Uani d . 1 1 . .
C C23 1.2797(2) 0.69349(18) 0.03304(14) 0.0230(4) Uani d . 1 1 . .
H H23 1.3725 0.6884 -0.0041 0.028 Uiso calc R 1 1 . .
C C24 1.2145(2) 0.80230(18) 0.05860(15) 0.0258(4) Uani d . 1 1 . .
C C25 1.0754(2) 0.80895(19) 0.11348(16) 0.0292(4) Uani d . 1 1 . .
H H25 1.0288 0.8846 0.1301 0.035 Uiso calc R 1 1 . .
C C26 1.0070(2) 0.70854(19) 0.14279(16) 0.0282(4) Uani d . 1 1 . .
H H26 0.9144 0.7151 0.1800 0.034 Uiso calc R 1 1 . .
C C27 1.0727(2) 0.59504(18) 0.11830(14) 0.0218(4) Uani d . 1 1 . .
C C28 1.0093(2) 0.48750(17) 0.14737(14) 0.0216(4) Uani d . 1 1 . .
H H28 0.9177 0.4893 0.1860 0.026 Uiso calc R 1 1 . .
C C29 1.2868(3) 0.9150(2) 0.02904(19) 0.0341(5) Uani d . 1 1 . .
H H29A 1.3926 0.8892 0.0119 0.051 Uiso calc R 1 1 . .
H H29B 1.2782 0.9524 0.0884 0.051 Uiso calc R 1 1 . .
H H29C 1.2366 0.9765 -0.0324 0.051 Uiso calc R 1 1 . .
O O2 0.0422(5) 0.5120(4) 0.5307(3) 0.0565(10) Uani d PDU 0.50 1 A -1
H H2O 0.0610 0.4402 0.5726 0.085 Uiso calc PR 0.50 1 A -1
C C30 -0.1004(7) 0.5851(5) 0.5640(6) 0.065(2) Uani d PDU 0.50 1 A -1
H H30A -0.0787 0.6280 0.6155 0.078 Uiso calc PR 0.50 1 A -1
H H30B -0.1481 0.6495 0.5020 0.078 Uiso calc PR 0.50 1 A -1
C C31 -0.2032(6) 0.4996(6) 0.6125(4) 0.0459(12) Uani d PDU 0.50 1 A -1
H H31A -0.2966 0.5478 0.6335 0.069 Uiso calc PR 0.50 1 A -1
H H31B -0.1563 0.4371 0.6748 0.069 Uiso calc PR 0.50 1 A -1
H H31C -0.2244 0.4574 0.5613 0.069 Uiso calc PR 0.50 1 A -1
O O2' 0.0663(4) 0.4796(6) 0.6210(3) 0.0775(16) Uani d PDU 0.50 1 B -2
H H2O' 0.1418 0.4618 0.5840 0.116 Uiso calc PR 0.50 1 B -2
C C30' -0.0577(5) 0.5156(6) 0.5604(4) 0.0400(11) Uani d PDU 0.50 1 B -2
H H30C -0.0743 0.4398 0.5437 0.048 Uiso calc PR 0.50 1 B -2
H H30D -0.0315 0.5720 0.4929 0.048 Uiso calc PR 0.50 1 B -2
C C31' -0.2023(5) 0.5774(6) 0.5941(4) 0.0415(11) Uani d PDU 0.50 1 B -2
H H31D -0.2753 0.5959 0.5382 0.062 Uiso calc PR 0.50 1 B -2
H H31E -0.1922 0.6555 0.6084 0.062 Uiso calc PR 0.50 1 B -2
H H31F -0.2362 0.5223 0.6583 0.062 Uiso calc PR 0.50 1 B -2

loop_
_atom_site_aniso_label
_atom_site_aniso_U_11
_atom_site_aniso_U_22
_atom_site_aniso_U_33
_atom_site_aniso_U_12
_atom_site_aniso_U_13
_atom_site_aniso_U_23
Cl1 0.0348(3) 0.0304(3) 0.0363(3) -0.0104(2) 0.0149(2) -0.0136(2)
Cl2 0.0245(2) 0.0217(2) 0.0323(2) -0.00494(17) 0.00614(17) -0.00892(18)
O1 0.0370(8) 0.0258(7) 0.0227(6) -0.0113(6) 0.0035(6) -0.0095(5)
N1 0.0222(7) 0.0186(7) 0.0220(7) -0.0057(6) -0.0024(6) -0.0034(6)
N2 0.0197(7) 0.0217(7) 0.0190(7) -0.0052(6) -0.0010(6) -0.0050(6)
C1 0.0206(8) 0.0190(8) 0.0201(8) -0.0069(7) -0.0031(7) -0.0040(7)
C2 0.0272(9) 0.0208(9) 0.0215(9) -0.0087(7) -0.0031(7) -0.0007(7)
C3 0.0303(10) 0.0262(9) 0.0193(8) -0.0135(8) 0.0024(7) -0.0029(7)
C4 0.0234(9) 0.0247(9) 0.0255(9) -0.0101(7) 0.0043(7) -0.0103(7)
C5 0.0233(9) 0.0191(8) 0.0234(9) -0.0068(7) -0.0004(7) -0.0053(7)
C6 0.0209(8) 0.0187(8) 0.0182(8) -0.0083(7) -0.0024(6) -0.0039(6)
C7 0.0213(8) 0.0178(8) 0.0186(8) -0.0083(7) -0.0029(6) -0.0040(6)
C8 0.0213(8) 0.0201(8) 0.0174(8) -0.0090(7) -0.0018(6) -0.0040(7)
C9 0.0195(8) 0.0195(8) 0.0219(8) -0.0061(7) -0.0028(7) -0.0062(7)
C10 0.0238(9) 0.0257(9) 0.0274(9) -0.0028(7) -0.0010(7) -0.0075(8)
C11 0.0205(8) 0.0183(8) 0.0196(8) -0.0061(7) 0.0002(6) -0.0027(7)
C12 0.0376(11) 0.0207(9) 0.0204(8) -0.0065(8) -0.0059(8) -0.0041(7)
C13 0.0496(13) 0.0190(9) 0.0287(10) -0.0068(8) -0.0078(9) -0.0059(8)
C14 0.0366(11) 0.0192(9) 0.0292(10) -0.0032(8) -0.0066(8) -0.0006(7)
C15 0.0246(9) 0.0258(9) 0.0205(8) -0.0049(7) -0.0030(7) -0.0017(7)
C16 0.0212(8) 0.0217(9) 0.0207(8) -0.0077(7) 0.0001(7) -0.0062(7)
C17 0.0198(8) 0.0211(8) 0.0205(8) -0.0039(7) -0.0005(7) -0.0049(7)
C18 0.0205(8) 0.0224(9) 0.0212(8) -0.0068(7) -0.0010(7) -0.0051(7)
C19 0.0197(8) 0.0214(8) 0.0203(8) -0.0046(7) -0.0011(6) -0.0041(7)
C20 0.0194(8) 0.0223(8) 0.0172(8) -0.0057(7) -0.0011(6) -0.0028(6)
C21 0.0186(8) 0.0198(8) 0.0177(8) -0.0026(6) -0.0007(6) -0.0049(6)
C22 0.0225(9) 0.0218(9) 0.0166(8) -0.0053(7) -0.0023(6) -0.0048(7)
C23 0.0240(9) 0.0249(9) 0.0216(9) -0.0075(7) -0.0016(7) -0.0064(7)
C24 0.0323(10) 0.0236(9) 0.0233(9) -0.0080(8) -0.0044(8) -0.0063(7)
C25 0.0366(11) 0.0239(9) 0.0281(10) -0.0018(8) -0.0007(8) -0.0118(8)
C26 0.0309(10) 0.0269(10) 0.0264(9) -0.0033(8) 0.0051(8) -0.0098(8)
C27 0.0234(9) 0.0235(9) 0.0185(8) -0.0041(7) -0.0010(7) -0.0058(7)
C28 0.0208(8) 0.0256(9) 0.0175(8) -0.0051(7) 0.0016(7) -0.0041(7)
C29 0.0395(12) 0.0253(10) 0.0417(12) -0.0113(9) -0.0012(9) -0.0120(9)
O2 0.053(2) 0.061(2) 0.064(3) -0.009(2) -0.025(2) -0.027(2)
C30 0.085(5) 0.037(3) 0.084(5) -0.008(3) 0.007(4) -0.040(3)
C31 0.065(3) 0.046(3) 0.033(2) -0.016(3) -0.006(2) -0.015(2)
O2' 0.038(2) 0.155(5) 0.034(2) -0.015(3) -0.0068(16) -0.018(3)
C30' 0.028(2) 0.053(3) 0.037(2) -0.017(2) -0.0039(19) -0.004(2)
C31' 0.034(3) 0.043(3) 0.047(3) -0.008(2) -0.004(2) -0.011(2)

loop_
_atom_type_symbol
_atom_type_description
_atom_type_scat_dispersion_real
_atom_type_scat_dispersion_imag
_atom_type_scat_source
C C 0.0181 0.0091 'International Tables Vol C Tables 4.2.6.8 and 6.1.1.4'
H H 0.0000 0.0000 'International Tables Vol C Tables 4.2.6.8 and 6.1.1.4'
N N 0.0311 0.0180 'International Tables Vol C Tables 4.2.6.8 and 6.1.1.4'
O O 0.0492 0.0322 'International Tables Vol C Tables 4.2.6.8 and 6.1.1.4'
Cl Cl 0.3639 0.7018 'International Tables Vol C Tables 4.2.6.8 and 6.1.1.4'

loop_
_geom_angle_atom_site_label_1
_geom_angle_atom_site_label_2
_geom_angle_atom_site_label_3
_geom_angle
C9 N1 C1 118.61(15)
C21 N2 C22 117.46(16)
N1 C1 C2 117.55(16)
N1 C1 C6 123.01(16)
C2 C1 C6 119.43(17)
C3 C2 C1 121.03(17)
C3 C2 H2 119.5
C1 C2 H2 119.5
C2 C3 C4 118.94(17)
C2 C3 H3 120.5
C4 C3 H3 120.5
C5 C4 C3 122.15(18)
C5 C4 Cl1 119.79(15)
C3 C4 Cl1 118.05(14)
C4 C5 C6 119.56(17)
C4 C5 H5 120.2
C6 C5 H5 120.2
C5 C6 C1 118.81(16)
C5 C6 C7 123.40(16)
C1 C6 C7 117.79(16)
C8 C7 C6 118.00(16)
C8 C7 C11 121.33(16)
C6 C7 C11 120.65(16)
C7 C8 C9 119.98(16)
C7 C8 C17 121.81(16)
C9 C8 C17 118.21(16)
N1 C9 C8 122.50(16)
N1 C9 C10 115.95(16)
C8 C9 C10 121.49(16)
C9 C10 H10A 109.5
C9 C10 H10B 109.5
H10A C10 H10B 109.5
C9 C10 H10C 109.5
H10A C10 H10C 109.5
H10B C10 H10C 109.5
C16 C11 C12 118.79(16)
C16 C11 C7 121.46(16)
C12 C11 C7 119.61(16)
C13 C12 C11 120.48(17)
C13 C12 H12 119.8
C11 C12 H12 119.8
C12 C13 C14 120.07(18)
C12 C13 H13 120.0
C14 C13 H13 120.0
C15 C14 C13 119.75(18)
C15 C14 H14 120.1
C13 C14 H14 120.1
C14 C15 C16 120.35(17)
C14 C15 H15 119.8
C16 C15 H15 119.8
C15 C16 C11 120.55(17)
C15 C16 H16 119.7
C11 C16 H16 119.7
O1 C17 C18 122.03(17)
O1 C17 C8 119.42(16)
C18 C17 C8 118.49(15)
C19 C18 C17 120.28(17)
C19 C18 H18 119.9
C17 C18 H18 119.9
C18 C19 C20 123.37(17)
C18 C19 H19 118.3
C20 C19 H19 118.3
C28 C20 C21 115.04(16)
C28 C20 C19 122.32(16)
C21 C20 C19 122.63(16)
N2 C21 C20 127.10(17)
N2 C21 Cl2 115.16(13)
C20 C21 Cl2 117.73(14)
N2 C22 C23 118.58(16)
N2 C22 C27 121.35(17)
C23 C22 C27 120.07(17)
C24 C23 C22 120.69(18)
C24 C23 H23 119.7
C22 C23 H23 119.7
C23 C24 C25 119.05(18)
C23 C24 C29 121.56(19)
C25 C24 C29 119.39(18)
C26 C25 C24 121.22(18)
C26 C25 H25 119.4
C24 C25 H25 119.4
C25 C26 C27 120.78(19)
C25 C26 H26 119.6
C27 C26 H26 119.6
C28 C27 C26 123.67(18)
C28 C27 C22 118.16(17)
C26 C27 C22 118.17(18)
C20 C28 C27 120.84(17)
C20 C28 H28 119.6
C27 C28 H28 119.6
C24 C29 H29A 109.5
C24 C29 H29B 109.5
H29A C29 H29B 109.5
C24 C29 H29C 109.5
H29A C29 H29C 109.5
H29B C29 H29C 109.5
C31 C30 O2 109.7(4)
C31 C30 H30A 109.7
O2 C30 H30A 109.7
C31 C30 H30B 109.7
O2 C30 H30B 109.7
H30A C30 H30B 108.2
C30 C31 H31A 109.5
C30 C31 H31B 109.5
H31A C31 H31B 109.5
C30 C31 H31C 109.5
H31A C31 H31C 109.5
H31B C31 H31C 109.5
C30' O2' H2O' 109.5
O2' C30' C31' 123.1(5)
O2' C30' H30C 106.5
C31' C30' H30C 106.5
O2' C30' H30D 106.5
C31' C30' H30D 106.5
H30C C30' H30D 106.5
C30' C31' H31D 109.5
C30' C31' H31E 109.5
H31D C31' H31E 109.5
C30' C31' H31F 109.5
H31D C31' H31F 109.5
H31E C31' H31F 109.5

loop_
_geom_bond_atom_site_label_1
_geom_bond_atom_site_label_2
_geom_bond_distance
Cl1 C4 1.7371(19)
Cl2 C21 1.7562(18)
O1 C17 1.223(2)
N1 C9 1.318(2)
N1 C1 1.367(2)
N2 C21 1.292(2)
N2 C22 1.375(2)
C1 C2 1.414(3)
C1 C6 1.419(2)
C2 C3 1.369(3)
C2 H2 0.9500
C3 C4 1.408(3)
C3 H3 0.9500
C4 C5 1.368(3)
C5 C6 1.419(3)
C5 H5 0.9500
C6 C7 1.432(2)
C7 C8 1.382(3)
C7 C11 1.487(2)
C8 C9 1.435(2)
C8 C17 1.509(2)
C9 C10 1.506(3)
C10 H10A 0.9800
C10 H10B 0.9800
C10 H10C 0.9800
C11 C16 1.397(2)
C11 C12 1.397(3)
C12 C13 1.389(3)
C12 H12 0.9500
C13 C14 1.393(3)
C13 H13 0.9500
C14 C15 1.382(3)
C14 H14 0.9500
C15 C16 1.388(3)
C15 H15 0.9500
C16 H16 0.9500
C17 C18 1.478(2)
C18 C19 1.337(3)
C18 H18 0.9500
C19 C20 1.464(2)
C19 H19 0.9500
C20 C28 1.381(3)
C20 C21 1.428(2)
C22 C23 1.415(3)
C22 C27 1.419(3)
C23 C24 1.373(3)
C23 H23 0.9500
C24 C25 1.420(3)
C24 C29 1.510(3)
C25 C26 1.368(3)
C25 H25 0.9500
C26 C27 1.414(3)
C26 H26 0.9500
C27 C28 1.411(3)
C28 H28 0.9500
C29 H29A 0.9800
C29 H29B 0.9800
C29 H29C 0.9800
O2 C30 1.498(5)
O2 H2O 0.8400
C30 C31 1.485(5)
C30 H30A 0.9900
C30 H30B 0.9900
C31 H31A 0.9800
C31 H31B 0.9800
C31 H31C 0.9800
O2' C30' 1.358(4)
O2' H2O' 0.8400
C30' C31' 1.462(4)
C30' H30C 0.9900
C30' H30D 0.9900
C31' H31D 0.9800
C31' H31E 0.9800
C31' H31F 0.9800

loop_
_geom_hbond_atom_site_label_D
_geom_hbond_atom_site_label_H
_geom_hbond_atom_site_label_A
_geom_hbond_site_symmetry_A
_geom_hbond_distance_DH
_geom_hbond_distance_HA
_geom_hbond_distance_DA
_geom_hbond_angle_DHA
C15 H15 N2 1_455 0.95 2.55 3.335(2) 140
C25 H25 O1 1_565 0.95 2.45 3.394(3) 170
C26 H26 Cl1 2_666 0.95 2.75 3.654(2) 159

loop_
_geom_torsion_atom_site_label_1
_geom_torsion_atom_site_label_2
_geom_torsion_atom_site_label_3
_geom_torsion_atom_site_label_4
_geom_torsion
C9 N1 C1 C2 179.21(16)
C9 N1 C1 C6 -2.3(3)
N1 C1 C2 C3 178.39(16)
C6 C1 C2 C3 -0.1(3)
C1 C2 C3 C4 1.3(3)
C2 C3 C4 C5 -0.3(3)
C2 C3 C4 Cl1 179.79(14)
C3 C4 C5 C6 -1.9(3)
Cl1 C4 C5 C6 177.96(13)
C4 C5 C6 C1 3.1(3)
C4 C5 C6 C7 -176.86(16)
N1 C1 C6 C5 179.47(16)
C2 C1 C6 C5 -2.1(3)
N1 C1 C6 C7 -0.6(3)
C2 C1 C6 C7 177.86(16)
C5 C6 C7 C8 -176.93(16)
C1 C6 C7 C8 3.1(2)
C5 C6 C7 C11 4.8(3)
C1 C6 C7 C11 -175.13(15)
C6 C7 C8 C9 -2.9(2)
C11 C7 C8 C9 175.35(15)
C6 C7 C8 C17 177.79(15)
C11 C7 C8 C17 -4.0(3)
C1 N1 C9 C8 2.6(3)
C1 N1 C9 C10 179.90(15)
C7 C8 C9 N1 0.0(3)
C17 C8 C9 N1 179.33(16)
C7 C8 C9 C10 -177.14(16)
C17 C8 C9 C10 2.2(2)
C8 C7 C11 C16 54.5(2)
C6 C7 C11 C16 -127.30(18)
C8 C7 C11 C12 -121.2(2)
C6 C7 C11 C12 57.0(2)
C16 C11 C12 C13 -0.9(3)
C7 C11 C12 C13 174.99(19)
C11 C12 C13 C14 0.5(3)
C12 C13 C14 C15 -0.2(3)
C13 C14 C15 C16 0.2(3)
C14 C15 C16 C11 -0.5(3)
C12 C11 C16 C15 0.9(3)
C7 C11 C16 C15 -174.92(17)
C7 C8 C17 O1 -125.81(19)
C9 C8 C17 O1 54.8(2)
C7 C8 C17 C18 56.8(2)
C9 C8 C17 C18 -122.50(18)
O1 C17 C18 C19 -4.1(3)
C8 C17 C18 C19 173.13(17)
C17 C18 C19 C20 178.62(16)
C18 C19 C20 C28 -36.6(3)
C18 C19 C20 C21 144.44(19)
C22 N2 C21 C20 -1.2(3)
C22 N2 C21 Cl2 179.98(12)
C28 C20 C21 N2 2.1(3)
C19 C20 C21 N2 -178.84(17)
C28 C20 C21 Cl2 -179.09(13)
C19 C20 C21 Cl2 -0.1(2)
C21 N2 C22 C23 179.24(16)
C21 N2 C22 C27 -0.7(3)
N2 C22 C23 C24 179.13(16)
C27 C22 C23 C24 -0.9(3)
C22 C23 C24 C25 -0.5(3)
C22 C23 C24 C29 180.00(17)
C23 C24 C25 C26 1.2(3)
C29 C24 C25 C26 -179.23(19)
C24 C25 C26 C27 -0.6(3)
C25 C26 C27 C28 179.13(18)
C25 C26 C27 C22 -0.8(3)
N2 C22 C27 C28 1.6(3)
C23 C22 C27 C28 -178.40(16)
N2 C22 C27 C26 -178.53(16)
C23 C22 C27 C26 1.5(3)
C21 C20 C28 C27 -1.1(3)
C19 C20 C28 C27 179.88(16)
C26 C27 C28 C20 179.54(18)
C22 C27 C28 C20 -0.6(3)
